data_2313059
loop_
_publ_author_name
'Moritz, Beata'
'Mairath, Tristan'
'Strohmann, Carsten'

_publ_section_title
;
 Crystal structure and Hirshfeld surface analysis of
 1-(di-methyl-amino-meth-yl)-2-(pyrrolidin-1-ylmeth-yl)ferrocene complexes
 with zinc(II) bromide and cadmium(II) bromide.
;
_journal_issue 'Pt 6'
_journal_name_full 'Acta crystallographica. Section E, Crystallographic communications'
_journal_page_first 600
_journal_page_last 605
_journal_paper_doi 10.1107/S2056989026004688
_journal_volume 82
_journal_year 2026
_chemical_absolute_configuration unk
_chemical_formula_iupac '[Fe Cd Br2 (C5 H5) (C13 H22 N2)]'
_chemical_formula_moiety 'C18 H26 Br2 Cd Fe N2'
_chemical_formula_sum 'C18 H26 Br2 Cd Fe N2'
_chemical_formula_weight 598.484
_chemical_name_systematic
;
<i>rac</i>-Dibromido[1-(dimethylaminomethyl)-2-(pyrrolidin-1-ylmethyl)\
ferrocene]cadmium(II)
;
_space_group_crystal_system orthorhombic
_space_group_IT_number 19
_space_group_name_Hall 'P 2ac 2ab'
_space_group_name_H-M_alt 'P 21 21 21'
_audit_creation_method
;
Olex2 1.5
(compiled 2025.07.13 svn.rb7424aed for OlexSys, GUI svn.r7314)
;
_cell_angle_alpha 90
_cell_angle_beta 90
_cell_angle_gamma 90
_cell_formula_units_Z 4
_cell_length_a 9.804(2)
_cell_length_b 10.502(3)
_cell_length_c 20.326(5)
_cell_measurement_reflns_used 9365
_cell_measurement_temperature 100.00
_cell_measurement_theta_max 37.762
_cell_measurement_theta_min 2.186
_cell_volume 2092.8(9)
_computing_cell_refinement
;
SAINT V8.41 (Bruker, 2016)
;
_computing_data_reduction
;
SAINT V8.41 (Bruker, 2016)
;
_computing_molecular_graphics
;
Olex2 1.5 (Dolomanov <i>et al.</i>,  2009)
;
_computing_publication_material
;
Olex2 1.5 (Dolomanov <i>et al.</i>,  2009)
;
_computing_structure_refinement
;
<i>olex2.refine</i> 1.5 (Bourhis <i>et al.</i>,  2015)
;
_computing_structure_solution
;
<i>SHELXT</i>  (Sheldrick, 2015)
;
_diffrn_ambient_temperature 100.00
_diffrn_detector 'Bruker D8 VENTURE area detector'
_diffrn_detector_area_resol_mean 10.4167
_diffrn_measured_fraction_theta_full 1.0000
_diffrn_measured_fraction_theta_max 0.9990
_diffrn_measurement_device 'four-circle diffractometer'
_diffrn_measurement_device_type 'Bruker D8 VENTURE area detector'
_diffrn_measurement_method '\w and \f scans'
_diffrn_radiation_monochromator 'HELIOS mirror optics'
_diffrn_radiation_probe x-ray
_diffrn_radiation_type 'Mo K\a'
_diffrn_radiation_wavelength 0.71073
_diffrn_reflns_av_R_equivalents 0.0568
_diffrn_reflns_av_unetI/netI 0.0159
_diffrn_reflns_limit_h_max 16
_diffrn_reflns_limit_h_min -16
_diffrn_reflns_limit_k_max 18
_diffrn_reflns_limit_k_min -18
_diffrn_reflns_limit_l_max 34
_diffrn_reflns_limit_l_min -34
_diffrn_reflns_number 291242
_diffrn_reflns_theta_full 25.2417
_diffrn_reflns_theta_max 37.73
_diffrn_reflns_theta_min 2.00
_diffrn_source 'microfocus sealed X-ray tube'
_exptl_absorpt_coefficient_mu 5.542
_exptl_absorpt_correction_T_max 0.5684
_exptl_absorpt_correction_T_min 0.4589
_exptl_absorpt_correction_type multi-scan
_exptl_absorpt_process_details
;
(SADABS; Krause <i>et al.</i>,  2015)
;
_exptl_crystal_colour 'clear yellow'
_exptl_crystal_density_diffrn 1.899
_exptl_crystal_description block
_exptl_crystal_F_000 1165.116
_exptl_crystal_size_max 0.166
_exptl_crystal_size_mid 0.154
_exptl_crystal_size_min 0.152
_refine_diff_density_max 0.6433
_refine_diff_density_min -0.4150
_refine_ls_abs_structure_details
;
Hooft <i>et al.</i> (2010)
;
_refine_ls_abs_structure_Flack -0.0058(13)
_refine_ls_goodness_of_fit_ref 1.0387
_refine_ls_hydrogen_treatment constr
_refine_ls_matrix_type full
_refine_ls_number_constraints 42
_refine_ls_number_parameters 320
_refine_ls_number_reflns 11159
_refine_ls_number_restraints 0
_refine_ls_restrained_S_all 1.0387
_refine_ls_R_factor_all 0.0168
_refine_ls_R_factor_gt 0.0154
_refine_ls_shift/su_max 0.0001
_refine_ls_shift/su_mean 0.0000
_refine_ls_structure_factor_coef Fsqd
_refine_ls_weighting_details 'w=1/[\s^2^(Fo^2^)+(0.0089P)^2^+0.7418P] where P=(Fo^2^+2Fc^2^)/3'
_refine_ls_weighting_scheme calc
_refine_ls_wR_factor_gt 0.0311
_refine_ls_wR_factor_ref 0.0315
_reflns_number_gt 10771
_reflns_number_total 11159
_reflns_threshold_expression 'I > 2\s(I)'
_cod_data_source_file tx2110.cif
_cod_data_source_block rac-2
_cod_original_cell_volume 2092.9(8)
_cod_original_sg_symbol_Hall ' P 2ac 2ab'
_cod_database_code 2313059

loop_
_space_group_symop_id
_space_group_symop_operation_xyz
1 x,y,z
2 x+1/2,-y+1/2,-z
3 -x,y+1/2,-z+1/2
4 -x+1/2,-y,z+1/2

loop_
_atom_site_type_symbol
_atom_site_label
_atom_site_fract_x
_atom_site_fract_y
_atom_site_fract_z
_atom_site_U_iso_or_equiv
_atom_site_adp_type
_atom_site_occupancy
Cd Cd1 0.254301(19) 0.188601(16) 0.677351(9) 0.01446(5) Uani 1.000000
Br Br2 0.33680(3) 0.02257(3) 0.761163(14) 0.02191(7) Uani 1.000000
Br Br1 0.05181(3) 0.11252(3) 0.608742(15) 0.02481(8) Uani 1.000000
Fe Fe1 0.32868(4) 0.62236(3) 0.567501(18) 0.01373(8) Uani 1.000000
N N1 0.19181(9) 0.37363(9) 0.73139(4) 0.01347(15) Uani 1.000000
C C12 0.14120(11) 0.55061(10) 0.59185(6) 0.01462(17) Uani 1.000000
H H12 0.06653(11) 0.59599(10) 0.61021(6) 0.0175(2) Uiso 1.000000
N N2 0.43788(10) 0.21868(9) 0.60664(5) 0.01630(16) Uani 1.000000
C C17 0.32688(13) 0.81605(11) 0.58190(6) 0.0209(2) Uani 1.000000
H H17 0.25098(13) 0.86632(11) 0.59493(6) 0.0250(2) Uiso 1.000000
C C13 0.24755(12) 0.48882(9) 0.62818(5) 0.01270(14) Uani 1.000000
C C9 0.33922(11) 0.43087(9) 0.58130(5) 0.01270(16) Uani 1.000000
C C10 0.28778(11) 0.45821(10) 0.51653(5) 0.01441(17) Uani 1.000000
H H10 0.32768(11) 0.43149(10) 0.47624(5) 0.0173(2) Uiso 1.000000
C C5 0.26299(11) 0.48505(10) 0.70149(5) 0.01409(16) Uani 1.000000
H H5a 0.22548(11) 0.56447(10) 0.72049(5) 0.01691(19) Uiso 1.000000
H H5b 0.36117(11) 0.48108(10) 0.71269(5) 0.01691(19) Uiso 1.000000
C C11 0.16671(11) 0.53225(10) 0.52315(5) 0.01581(17) Uani 1.000000
H H11 0.11239(11) 0.56391(10) 0.48808(5) 0.0190(2) Uiso 1.000000
C C14 0.52060(12) 0.69060(12) 0.58564(6) 0.01874(19) Uani 1.000000
H H14 0.59606(12) 0.64294(12) 0.60155(6) 0.0225(2) Uiso 1.000000
C C16 0.36489(13) 0.78615(11) 0.51582(6) 0.0194(2) Uani 1.000000
H H16 0.31870(13) 0.81318(11) 0.47718(6) 0.0233(2) Uiso 1.000000
C C15 0.48462(12) 0.70841(11) 0.51798(6) 0.0185(2) Uani 1.000000
H H15 0.53185(12) 0.67462(11) 0.48110(6) 0.0222(2) Uiso 1.000000
C C2 0.10371(14) 0.28455(13) 0.83139(7) 0.0246(2) Uani 1.000000
H H2a 0.13527(14) 0.19579(13) 0.83746(7) 0.0295(3) Uiso 1.000000
H H2b 0.07126(14) 0.31781(13) 0.87419(7) 0.0295(3) Uiso 1.000000
C C8 0.46610(10) 0.35796(10) 0.59686(5) 0.01469(17) Uani 1.000000
H H8a 0.50789(10) 0.39309(10) 0.63731(5) 0.0176(2) Uiso 1.000000
H H8b 0.53222(10) 0.36858(10) 0.56046(5) 0.0176(2) Uiso 1.000000
C C18 0.42328(14) 0.75695(12) 0.62495(6) 0.0208(2) Uani 1.000000
H H18 0.42263(14) 0.76115(12) 0.67163(6) 0.0250(3) Uiso 1.000000
C C4 0.03991(11) 0.38733(11) 0.72830(6) 0.01767(19) Uani 1.000000
H H4a 0.01146(11) 0.47487(11) 0.74005(6) 0.0212(2) Uiso 1.000000
H H4b 0.00520(11) 0.36676(11) 0.68381(6) 0.0212(2) Uiso 1.000000
C C1 0.21845(12) 0.36794(12) 0.80395(6) 0.0189(2) Uani 1.000000
H H1a 0.30869(12) 0.32948(12) 0.81302(6) 0.0227(2) Uiso 1.000000
H H1b 0.21557(12) 0.45416(12) 0.82359(6) 0.0227(2) Uiso 1.000000
C C7 0.40243(14) 0.15941(11) 0.54247(6) 0.0217(2) Uani 1.000000
H H7a 0.3866(12) 0.0681(2) 0.54872(12) 0.0326(3) Uiso 1.000000
H H7b 0.3196(7) 0.1992(8) 0.5250(3) 0.0326(3) Uiso 1.000000
H H7c 0.4777(5) 0.1718(10) 0.51141(19) 0.0326(3) Uiso 1.000000
C C3 -0.01109(13) 0.29116(12) 0.77897(7) 0.0234(2) Uani 1.000000
H H3a -0.02575(13) 0.20680(12) 0.75842(7) 0.0281(3) Uiso 1.000000
H H3b -0.09780(13) 0.32010(12) 0.79896(7) 0.0281(3) Uiso 1.000000
C C6 0.56305(14) 0.15719(14) 0.63277(7) 0.0258(3) Uani 1.000000
H H6a 0.5873(7) 0.1960(8) 0.6750(3) 0.0387(4) Uiso 1.000000
H H6b 0.5463(4) 0.0660(3) 0.6390(6) 0.0387(4) Uiso 1.000000
H H6c 0.6381(4) 0.1690(10) 0.6015(3) 0.0387(4) Uiso 1.000000

loop_
_atom_site_aniso_label
_atom_site_aniso_U_11
_atom_site_aniso_U_22
_atom_site_aniso_U_33
_atom_site_aniso_U_12
_atom_site_aniso_U_13
_atom_site_aniso_U_23
Cd1 0.01563(9) 0.01182(8) 0.01593(9) 0.00027(8) -0.00165(8) 0.00051(7)
Br2 0.02612(16) 0.01943(14) 0.02019(14) 0.00332(12) -0.00653(12) 0.00448(12)
Br1 0.02324(15) 0.02825(17) 0.02294(15) -0.00560(13) -0.00902(12) -0.00041(13)
Fe1 0.01543(18) 0.01014(17) 0.01563(18) -0.00174(15) 0.00029(15) 0.00102(14)
N1 0.0142(4) 0.0126(3) 0.0137(4) 0.0002(3) 0.0019(3) 0.0017(3)
C12 0.0126(4) 0.0116(4) 0.0197(5) 0.0009(3) 0.0010(3) 0.0007(3)
N2 0.0166(4) 0.0119(4) 0.0204(4) 0.0045(3) 0.0022(3) 0.0014(3)
C17 0.0247(5) 0.0105(4) 0.0275(5) -0.0027(4) 0.0031(4) -0.0010(4)
C13 0.0133(3) 0.0095(3) 0.0153(4) -0.0001(4) 0.0021(4) 0.0007(3)
C9 0.0135(4) 0.0095(4) 0.0150(4) 0.0000(3) 0.0012(3) -0.0002(3)
C10 0.0158(4) 0.0123(4) 0.0151(4) -0.0002(3) -0.0001(3) -0.0015(3)
C5 0.0152(4) 0.0118(4) 0.0153(4) -0.0017(3) 0.0016(3) -0.0001(3)
C11 0.0149(4) 0.0137(4) 0.0188(4) -0.0001(4) -0.0033(4) -0.0004(3)
C14 0.0177(4) 0.0181(4) 0.0204(5) -0.0057(4) -0.0027(3) 0.0033(4)
C16 0.0213(5) 0.0142(4) 0.0227(5) -0.0029(4) -0.0008(4) 0.0062(4)
C15 0.0173(4) 0.0194(5) 0.0189(5) -0.0045(4) 0.0017(4) 0.0042(4)
C2 0.0302(6) 0.0214(5) 0.0222(6) 0.0017(4) 0.0097(5) 0.0062(4)
C8 0.0121(4) 0.0138(4) 0.0182(4) 0.0012(3) 0.0012(3) 0.0001(3)
C18 0.0267(6) 0.0175(5) 0.0183(5) -0.0086(4) -0.0008(4) -0.0024(4)
C4 0.0135(4) 0.0152(4) 0.0243(5) 0.0004(3) 0.0045(4) 0.0017(4)
C1 0.0240(5) 0.0195(5) 0.0132(4) 0.0003(4) 0.0023(3) 0.0012(4)
C7 0.0297(6) 0.0136(4) 0.0219(5) 0.0006(4) 0.0053(4) -0.0037(4)
C3 0.0211(5) 0.0200(5) 0.0292(6) -0.0028(4) 0.0106(4) 0.0047(4)
C6 0.0209(5) 0.0250(6) 0.0316(6) 0.0106(4) 0.0040(5) 0.0084(5)

loop_
_atom_type_symbol
_atom_type_scat_Cromer_Mann_a1
_atom_type_scat_Cromer_Mann_a2
_atom_type_scat_Cromer_Mann_a3
_atom_type_scat_Cromer_Mann_a4
_atom_type_scat_Cromer_Mann_b1
_atom_type_scat_Cromer_Mann_b2
_atom_type_scat_Cromer_Mann_b3
_atom_type_scat_Cromer_Mann_b4
_atom_type_scat_Cromer_Mann_c
_atom_type_scat_dispersion_source
_atom_type_scat_dispersion_real
_atom_type_scat_dispersion_imag
_atom_type_scat_source
Br 17.17890 5.23580 5.63770 3.98510 2.17230 16.57960 0.26090 41.43280 2.95570 'Brennan, Cowan, Rev. Sci. Instrum., 1992, 63, 850' -0.38188 2.46625 'International Tables Volume C Table 6.1.1.4 (pp. 500-502)'
C 2.31000 1.02000 1.58860 0.86500 20.84390 10.20750 0.56870 51.65120 0.21560 'Brennan, Cowan, Rev. Sci. Instrum., 1992, 63, 850' 0.00313 0.00162 'International Tables Volume C Table 6.1.1.4 (pp. 500-502)'
Cd 19.22140 17.64440 4.46100 1.60290 0.59460 6.90890 24.70080 87.48250 5.06940 'Brennan, Cowan, Rev. Sci. Instrum., 1992, 63, 850' -0.78385 1.20749 'International Tables Volume C Table 6.1.1.4 (pp. 500-502)'
Fe 11.76950 7.35730 3.52220 2.30450 4.76110 0.30720 15.35350 76.88050 1.03690 'Brennan, Cowan, Rev. Sci. Instrum., 1992, 63, 850' 0.34785 0.84958 'International Tables Volume C Table 6.1.1.4 (pp. 500-502)'
H 0.49300 0.32291 0.14019 0.04081 10.51090 26.12570 3.14236 57.79970 0.00304 'Brennan, Cowan, Rev. Sci. Instrum., 1992, 63, 850' 0.00000 0.00000 'International Tables Volume C Table 6.1.1.4 (pp. 500-502)'
N 12.21260 3.13220 2.01250 1.16630 0.00570 9.89330 28.99750 0.58260 -11.52900 'Brennan, Cowan, Rev. Sci. Instrum., 1992, 63, 850' 0.00612 0.00332 'International Tables Volume C Table 6.1.1.4 (pp. 500-502)'

loop_
_geom_angle_atom_site_label_1
_geom_angle_atom_site_label_2
_geom_angle_atom_site_label_3
_geom_angle_site_symmetry_1
_geom_angle_site_symmetry_3
_geom_angle
_geom_angle_publ_flag
Br1 Cd1 Br2 . . 113.236(11) ?
N1 Cd1 Br2 . . 109.79(2) ?
N1 Cd1 Br1 . . 108.42(2) ?
N2 Cd1 Br2 . . 104.98(3) ?
N2 Cd1 Br1 . . 107.86(3) ?
N2 Cd1 N1 . . 112.60(3) ?
C17 Fe1 C12 . . 108.79(5) ?
C13 Fe1 C12 . . 41.15(4) ?
C13 Fe1 C17 . . 126.44(5) ?
C9 Fe1 C12 . . 69.40(4) ?
C9 Fe1 C17 . . 163.70(5) ?
C9 Fe1 C13 . . 41.65(4) ?
C10 Fe1 C12 . . 68.73(4) ?
C10 Fe1 C17 . . 154.45(5) ?
C10 Fe1 C13 . . 69.49(4) ?
C10 Fe1 C9 . . 41.25(4) ?
C11 Fe1 C12 . . 40.83(5) ?
C11 Fe1 C17 . . 120.74(5) ?
C11 Fe1 C13 . . 69.26(5) ?
C11 Fe1 C9 . . 69.18(4) ?
C11 Fe1 C10 . . 40.61(4) ?
C14 Fe1 C12 . . 155.59(5) ?
C14 Fe1 C17 . . 68.64(5) ?
C14 Fe1 C13 . . 119.51(5) ?
C14 Fe1 C9 . . 105.95(5) ?
C14 Fe1 C10 . . 124.40(5) ?
C14 Fe1 C11 . . 161.77(5) ?
C16 Fe1 C12 . . 126.10(5) ?
C16 Fe1 C17 . . 40.77(5) ?
C16 Fe1 C13 . . 163.85(5) ?
C16 Fe1 C9 . . 153.30(5) ?
C16 Fe1 C10 . . 118.76(5) ?
C16 Fe1 C11 . . 107.20(5) ?
C16 Fe1 C14 . . 68.82(5) ?
C15 Fe1 C12 . . 162.66(5) ?
C15 Fe1 C17 . . 68.80(5) ?
C15 Fe1 C13 . . 154.01(5) ?
C15 Fe1 C9 . . 117.90(5) ?
C15 Fe1 C10 . . 105.63(5) ?
C15 Fe1 C11 . . 124.46(5) ?
C15 Fe1 C14 . . 41.00(5) ?
C15 Fe1 C16 . . 40.97(5) ?
C18 Fe1 C12 . . 121.41(5) ?
C18 Fe1 C17 . . 40.71(5) ?
C18 Fe1 C13 . . 107.87(5) ?
C18 Fe1 C9 . . 125.39(5) ?
C18 Fe1 C10 . . 162.48(5) ?
C18 Fe1 C11 . . 156.09(5) ?
C18 Fe1 C14 . . 40.70(5) ?
C18 Fe1 C16 . . 68.60(5) ?
C18 Fe1 C15 . . 68.75(5) ?
C5 N1 Cd1 . . 109.95(6) ?
C4 N1 Cd1 . . 108.90(7) ?
C4 N1 C5 . . 111.89(8) ?
C1 N1 Cd1 . . 112.79(7) ?
C1 N1 C5 . . 110.52(9) ?
C1 N1 C4 . . 102.62(8) ?
H12 C12 Fe1 . . 127.03(3) ?
C13 C12 Fe1 . . 68.77(6) ?
C13 C12 H12 . . 125.83(6) ?
C11 C12 Fe1 . . 69.94(6) ?
C11 C12 H12 . . 125.83(6) ?
C11 C12 C13 . . 108.33(9) ?
C8 N2 Cd1 . . 110.90(6) ?
C7 N2 Cd1 . . 107.73(7) ?
C7 N2 C8 . . 109.56(9) ?
C6 N2 Cd1 . . 111.07(8) ?
C6 N2 C8 . . 108.58(9) ?
C6 N2 C7 . . 108.97(10) ?
H17 C17 Fe1 . . 126.61(4) ?
C16 C17 Fe1 . . 69.29(7) ?
C16 C17 H17 . . 126.05(7) ?
C18 C17 Fe1 . . 69.62(7) ?
C18 C17 H17 . . 126.05(7) ?
C18 C17 C16 . . 107.90(11) ?
C12 C13 Fe1 . . 70.07(6) ?
C9 C13 Fe1 . . 69.30(6) ?
C9 C13 C12 . . 107.68(9) ?
C5 C13 Fe1 . . 125.66(7) ?
C5 C13 C12 . . 126.73(10) ?
C5 C13 C9 . . 125.60(10) ?
C13 C9 Fe1 . . 69.06(5) ?
C10 C9 Fe1 . . 70.03(6) ?
C10 C9 C13 . . 107.54(9) ?
C8 C9 Fe1 . . 125.33(8) ?
C8 C9 C13 . . 126.46(9) ?
C8 C9 C10 . . 125.98(9) ?
C9 C10 Fe1 . . 68.71(6) ?
H10 C10 Fe1 . . 127.11(3) ?
H10 C10 C9 . . 125.84(6) ?
C11 C10 Fe1 . . 69.91(6) ?
C11 C10 C9 . . 108.32(9) ?
C11 C10 H10 . . 125.84(6) ?
C13 C5 N1 . . 112.25(8) ?
H5a C5 N1 . . 109.15(5) ?
H5a C5 C13 . . 109.15(5) ?
H5b C5 N1 . . 109.15(5) ?
H5b C5 C13 . . 109.15(6) ?
H5b C5 H5a . . 107.9 ?
C12 C11 Fe1 . . 69.23(6) ?
C10 C11 Fe1 . . 69.48(6) ?
C10 C11 C12 . . 108.12(9) ?
H11 C11 Fe1 . . 126.92(3) ?
H11 C11 C12 . . 125.94(6) ?
H11 C11 C10 . . 125.94(6) ?
H14 C14 Fe1 . . 126.35(4) ?
C15 C14 Fe1 . . 69.29(6) ?
C15 C14 H14 . . 125.99(7) ?
C18 C14 Fe1 . . 69.94(7) ?
C18 C14 H14 . . 125.99(7) ?
C18 C14 C15 . . 108.02(11) ?
C17 C16 Fe1 . . 69.94(7) ?
H16 C16 Fe1 . . 126.36(4) ?
H16 C16 C17 . . 125.95(7) ?
C15 C16 Fe1 . . 69.32(6) ?
C15 C16 C17 . . 108.09(11) ?
C15 C16 H16 . . 125.95(7) ?
C14 C15 Fe1 . . 69.71(6) ?
C16 C15 Fe1 . . 69.71(7) ?
C16 C15 C14 . . 107.83(11) ?
H15 C15 Fe1 . . 126.07(4) ?
H15 C15 C14 . . 126.08(7) ?
H15 C15 C16 . . 126.08(7) ?
H2b C2 H2a . . 108.8 ?
C1 C2 H2a . . 110.77(7) ?
C1 C2 H2b . . 110.77(7) ?
C3 C2 H2a . . 110.77(7) ?
C3 C2 H2b . . 110.77(7) ?
C3 C2 C1 . . 104.91(10) ?
C9 C8 N2 . . 111.94(9) ?
H8a C8 N2 . . 109.22(6) ?
H8a C8 C9 . . 109.22(6) ?
H8b C8 N2 . . 109.22(6) ?
H8b C8 C9 . . 109.22(6) ?
H8b C8 H8a . . 107.9 ?
C17 C18 Fe1 . . 69.66(7) ?
C14 C18 Fe1 . . 69.36(7) ?
C14 C18 C17 . . 108.15(11) ?
H18 C18 Fe1 . . 126.62(4) ?
H18 C18 C17 . . 125.92(7) ?
H18 C18 C14 . . 125.92(7) ?
H4a C4 N1 . . 111.06(6) ?
H4b C4 N1 . . 111.06(6) ?
H4b C4 H4a . . 109.0 ?
C3 C4 N1 . . 103.52(9) ?
C3 C4 H4a . . 111.06(7) ?
C3 C4 H4b . . 111.06(7) ?
C2 C1 N1 . . 104.67(10) ?
H1a C1 N1 . . 110.82(6) ?
H1a C1 C2 . . 110.82(7) ?
H1b C1 N1 . . 110.82(6) ?
H1b C1 C2 . . 110.82(7) ?
H1b C1 H1a . . 108.9 ?
H7a C7 N2 . . 109.5 ?
H7b C7 N2 . . 109.5 ?
H7b C7 H7a . . 109.5 ?
H7c C7 N2 . . 109.5 ?
H7c C7 H7a . . 109.5 ?
H7c C7 H7b . . 109.5 ?
C4 C3 C2 . . 104.79(10) ?
H3a C3 C2 . . 110.79(7) ?
H3a C3 C4 . . 110.79(7) ?
H3b C3 C2 . . 110.79(7) ?
H3b C3 C4 . . 110.79(6) ?
H3b C3 H3a . . 108.9 ?
H6a C6 N2 . . 109.5 ?
H6b C6 N2 . . 109.5 ?
H6b C6 H6a . . 109.5 ?
H6c C6 N2 . . 109.5 ?
H6c C6 H6a . . 109.5 ?
H6c C6 H6b . . 109.5 ?

loop_
_geom_bond_atom_site_label_1
_geom_bond_atom_site_label_2
_geom_bond_site_symmetry_2
_geom_bond_distance
_geom_bond_publ_flag
Cd1 Br2 . 2.5685(5) ?
Cd1 Br1 . 2.5544(5) ?
Cd1 N1 . 2.3148(10) ?
Cd1 N2 . 2.3250(11) ?
Fe1 C12 . 2.0473(12) ?
Fe1 C17 . 2.0553(13) ?
Fe1 C13 . 2.0299(10) ?
Fe1 C9 . 2.0332(11) ?
Fe1 C10 . 2.0508(12) ?
Fe1 C11 . 2.0566(12) ?
Fe1 C14 . 2.0471(12) ?
Fe1 C16 . 2.0466(12) ?
Fe1 C15 . 2.0415(12) ?
Fe1 C18 . 2.0547(12) ?
N1 C5 . 1.4919(14) ?
N1 C4 . 1.4975(14) ?
N1 C1 . 1.4989(15) ?
C12 H12 . 0.9500 ?
C12 C13 . 1.4330(15) ?
C12 C11 . 1.4316(16) ?
N2 C8 . 1.5020(15) ?
N2 C7 . 1.4863(16) ?
N2 C6 . 1.4849(16) ?
C17 H17 . 0.9500 ?
C17 C16 . 1.4289(18) ?
C17 C18 . 1.4298(19) ?
C13 C9 . 1.4444(15) ?
C13 C5 . 1.4983(15) ?
C9 C10 . 1.4388(15) ?
C9 C8 . 1.4945(15) ?
C10 H10 . 0.9500 ?
C10 C11 . 1.4254(16) ?
C5 H5a . 0.9900 ?
C5 H5b . 0.9900 ?
C11 H11 . 0.9500 ?
C14 H14 . 0.9500 ?
C14 C15 . 1.4320(17) ?
C14 C18 . 1.4264(19) ?
C16 H16 . 0.9500 ?
C16 C15 . 1.4305(17) ?
C15 H15 . 0.9500 ?
C2 H2a . 0.9900 ?
C2 H2b . 0.9900 ?
C2 C1 . 1.5309(18) ?
C2 C3 . 1.551(2) ?
C8 H8a . 0.9900 ?
C8 H8b . 0.9900 ?
C18 H18 . 0.9500 ?
C4 H4a . 0.9900 ?
C4 H4b . 0.9900 ?
C4 C3 . 1.5268(16) ?
C1 H1a . 0.9900 ?
C1 H1b . 0.9900 ?
C7 H7a . 0.9800 ?
C7 H7b . 0.9800 ?
C7 H7c . 0.9800 ?
C3 H3a . 0.9900 ?
C3 H3b . 0.9900 ?
C6 H6a . 0.9800 ?
C6 H6b . 0.9800 ?
C6 H6c . 0.9800 ?

loop_
_geom_torsion_atom_site_label_1
_geom_torsion_atom_site_label_2
_geom_torsion_atom_site_label_3
_geom_torsion_atom_site_label_4
_geom_torsion_site_symmetry_1
_geom_torsion_site_symmetry_2
_geom_torsion_site_symmetry_3
_geom_torsion_site_symmetry_4
_geom_torsion
_geom_torsion_publ_flag
Cd1 N1 C5 C13 . . . . 50.60(7) ?
Cd1 N1 C4 C3 . . . . 75.89(7) ?
Cd1 N1 C1 C2 . . . . -76.32(8) ?
Cd1 N2 C8 C9 . . . . -48.23(7) ?
Fe1 C12 C13 C9 . . . . -59.32(6) ?
Fe1 C12 C13 C5 . . . . 120.21(6) ?
Fe1 C12 C11 C10 . . . . 58.76(7) ?
Fe1 C17 C16 C15 . . . . -59.02(7) ?
Fe1 C17 C18 C14 . . . . 58.86(7) ?
Fe1 C13 C12 C11 . . . . 58.91(7) ?
Fe1 C13 C9 C10 . . . . -59.70(7) ?
Fe1 C13 C9 C8 . . . . 119.15(6) ?
Fe1 C13 C5 N1 . . . . -179.45(9) ?
Fe1 C9 C13 C12 . . . . 59.81(7) ?
Fe1 C9 C13 C5 . . . . -119.73(6) ?
Fe1 C9 C10 C11 . . . . -58.85(7) ?
Fe1 C9 C8 N2 . . . . 177.75(9) ?
Fe1 C10 C9 C13 . . . . 59.09(6) ?
Fe1 C10 C9 C8 . . . . -119.77(6) ?
Fe1 C10 C11 C12 . . . . -58.61(7) ?
Fe1 C11 C12 C13 . . . . -58.19(7) ?
Fe1 C11 C10 C9 . . . . 58.11(7) ?
Fe1 C14 C15 C16 . . . . 59.51(7) ?
Fe1 C14 C18 C17 . . . . -59.05(8) ?
Fe1 C16 C17 C18 . . . . 59.11(8) ?
Fe1 C16 C15 C14 . . . . -59.51(8) ?
Fe1 C15 C14 C18 . . . . -59.43(7) ?
Fe1 C15 C16 C17 . . . . 59.40(8) ?
Fe1 C18 C17 C16 . . . . -58.90(8) ?
Fe1 C18 C14 C15 . . . . 59.02(7) ?
N1 C5 C13 C12 . . . . 89.87(10) ?
N1 C5 C13 C9 . . . . -90.68(10) ?
N1 C4 C3 C2 . . . . 29.97(10) ?
N1 C1 C2 C3 . . . . -21.62(10) ?
C12 C13 C9 C10 . . . . 0.11(9) ?
C12 C13 C9 C8 . . . . 178.96(8) ?
C12 C11 C10 C9 . . . . -0.50(10) ?
N2 C8 C9 C13 . . . . 88.96(10) ?
N2 C8 C9 C10 . . . . -92.40(10) ?
C17 C16 C15 C14 . . . . -0.11(11) ?
C17 C18 C14 C15 . . . . -0.03(11) ?
C13 C12 C11 C10 . . . . 0.57(10) ?
C13 C9 C10 C11 . . . . 0.24(9) ?
C13 C5 N1 C4 . . . . -70.55(10) ?
C13 C5 N1 C1 . . . . 175.76(9) ?
C9 C13 C12 C11 . . . . -0.42(9) ?
C9 C8 N2 C7 . . . . 70.56(10) ?
C9 C8 N2 C6 . . . . -170.53(10) ?
C10 C9 C13 C5 . . . . -179.43(8) ?
C5 N1 C4 C3 . . . . -162.35(10) ?
C5 N1 C1 C2 . . . . 160.14(9) ?
C5 C13 C12 C11 . . . . 179.12(11) ?
C5 C13 C9 C8 . . . . -0.58(12) ?
C11 C10 C9 C8 . . . . -178.62(8) ?
C14 C18 C17 C16 . . . . -0.04(11) ?
C16 C15 C14 C18 . . . . 0.08(10) ?
C15 C16 C17 C18 . . . . 0.09(11) ?
C2 C1 N1 C4 . . . . 40.69(10) ?
C4 C3 C2 C1 . . . . -5.11(10) ?
C1 N1 C4 C3 . . . . -43.86(9) ?

loop_
_twin_individual_id
_twin_individual_mass_fraction_refined
1 0.958(2)
2 0.042(2)

loop_
_atom_site_anharm_gc_d_label
_atom_site_anharm_gc_d_1111
_atom_site_anharm_gc_d_2222
_atom_site_anharm_gc_d_3333
_atom_site_anharm_gc_d_1112
_atom_site_anharm_gc_d_1222
_atom_site_anharm_gc_d_1113
_atom_site_anharm_gc_d_1333
_atom_site_anharm_gc_d_2223
_atom_site_anharm_gc_d_2333
_atom_site_anharm_gc_d_1122
_atom_site_anharm_gc_d_1133
_atom_site_anharm_gc_d_2233
_atom_site_anharm_gc_d_1123
_atom_site_anharm_gc_d_1223
_atom_site_anharm_gc_d_1233
Cd1 0.0000000303(17) 0.0000000140(11) 0.00000000136(9) -0.0000000016(9) -9.E-10(8) -0.0000000043(5) -92.E-11(11) 4.E-10(3) -17.E-11(9) 0.0000000064(4) 0.00000000401(13) 0.00000000108(10) 6.E-10(2) -3.E-10(2) -21.E-11(11)
Br2 0.000000046(4) 0.000000022(2) 0.00000000129(17) 0.0000000025(16) -2.E-10(13) -0.0000000097(8) -0.00000000169(19) 1.E-10(6) 30.E-11(16) 0.0000000081(10) 0.0000000052(3) 0.0000000019(2) 5.E-10(4) -0.0000000015(3) -21.E-11(18)
Br1 0.000000041(3) 0.000000030(3) 84.E-11(18) -0.0000000105(17) -0.0000000071(16) -0.0000000067(8) -0.00000000126(19) 5.E-10(7) 52.E-11(19) 0.0000000137(11) 0.0000000035(3) 0.0000000018(3) 0.0000000015(4) -0.0000000026(4) -0.0000000014(2)
Fe1 0.000000038(4) 0.000000014(2) 0.0000000027(2) -0.0000000078(18) 0.0000000010(14) -2.E-10(9) -3.E-10(2) 0.0000000014(7) 57.E-11(19) 0.0000000142(10) 0.0000000047(3) 0.0000000013(2) 0.0000000016(4) -5.E-10(4) -0.0000000010(2)
